data_1509470
loop_
_publ_author_name
'Ishida, K.'
'Mitsui, T.'

_publ_section_title
;
 Structural studies of the phase transition in Ag Na (N O2)2
;
_journal_name_full Ferroelectrics
_journal_page_first 475
_journal_page_last 476
_journal_paper_doi 10.1080/00150197408234130
_journal_volume 8
_journal_year 1974
_chemical_formula_sum 'Ag N2 Na O4'
_chemical_name_systematic 'Ag Na (N O2)2'
_space_group_IT_number 70
_symmetry_space_group_name_Hall 'F 2 2 -1d'
_symmetry_space_group_name_H-M 'F d d d :1'
_cell_angle_alpha 90
_cell_angle_beta 90
_cell_angle_gamma 90
_cell_formula_units_Z 8
_cell_length_a 8.05
_cell_length_b 10.77
_cell_length_c 10.76
_cell_volume 932.876
_citation_journal_id_ASTM FEROA8
_cod_data_source_file silver1-2_437.cif
_cod_data_source_block Ag1N2Na1O4
_cod_original_cell_volume 932.8759
_cod_original_sg_symbol_Hall '-F 2uv 2vw (x+1/8,y+1/8,z+1/8)'
_cod_original_formula_sum 'Ag1 N2 Na1 O4'
_cod_database_code 1509470

loop_
_symmetry_equiv_pos_as_xyz
x,y,z
-x+1/2,-y+1/2,z
x,-y+1/2,-z+1/2
-x+1/2,y,-z+1/2
-x+1/4,-y+1/4,-z+1/4
x-1/4,y-1/4,-z+1/4
-x+1/4,y-1/4,z-1/4
x-1/4,-y+1/4,z-1/4
x,y+1/2,z+1/2
-x+1/2,-y+1,z+1/2
x,-y+1,-z+1
-x+1/2,y+1/2,-z+1
-x+1/4,-y+3/4,-z+3/4
x-1/4,y+1/4,-z+3/4
-x+1/4,y+1/4,z+1/4
x-1/4,-y+3/4,z+1/4
x+1/2,y,z+1/2
-x+1,-y+1/2,z+1/2
x+1/2,-y+1/2,-z+1
-x+1,y,-z+1
-x+3/4,-y+1/4,-z+3/4
x+1/4,y-1/4,-z+3/4
-x+3/4,y-1/4,z+1/4
x+1/4,-y+1/4,z+1/4
x+1/2,y+1/2,z
-x+1,-y+1,z
x+1/2,-y+1,-z+1/2
-x+1,y+1/2,-z+1/2
-x+3/4,-y+3/4,-z+1/4
x+1/4,y+1/4,-z+1/4
-x+3/4,y+1/4,z-1/4
x+1/4,-y+3/4,z-1/4

loop_
_atom_site_label
_atom_site_type_symbol
_atom_site_fract_x
_atom_site_fract_y
_atom_site_fract_z
_atom_site_occupancy
_atom_site_U_iso_or_equiv
N1 N+3 0 0.2709 0 0.7 0.0
O1 O-2 -0.048 0.2055 0.0901 0.7 0.0
O2 O-2 -0.0543 0.2575 0.0897 0.3 0.0
N2 N+3 0 0.1974 0 0.3 0.0
Na1 Na+1 0 0.5 0 1 0.0
Ag1 Ag+1 0 0 0 1 0.0
